data_9013919
loop_
_publ_author_name
'Bish, D. L.'
'Johnston, C. T.'

_publ_section_title
;
 Rietveld refinement and Fourier-transform infrared spectroscopic
 study of the dickite structure at low temperature
 Note: Sample at T = 12 K
;
_journal_name_full 'Clays and Clay Minerals'
_journal_page_first 297
_journal_page_last 304
_journal_paper_doi 10.1346/CCMN.1993.0410304
_journal_volume 41
_journal_year 1993
_chemical_compound_source 'St. Claire, Pennsylvania, USA'
_chemical_formula_sum 'Al2 H4 O9 Si2'
_chemical_name_mineral Dickite
_space_group_IT_number 9
_symmetry_space_group_name_Hall 'C -2yc'
_symmetry_space_group_name_H-M 'C 1 c 1'
_cell_angle_alpha 90
_cell_angle_beta 96.483
_cell_angle_gamma 90
_cell_length_a 5.1474
_cell_length_b 8.9386
_cell_length_c 14.390
_cell_formula_units_Z 4
_cell_volume 657.858
_database_code_amcsd 0012236
_diffrn_ambient_temperature 12
_exptl_crystal_density_diffrn 2.607
_cod_original_formula_sum 'Si2 Al2 O9 H4'
_cod_database_code 9013919

loop_
_space_group_symop_operation_xyz
x,y,z
1/2+x,1/2+y,z
x,-y,1/2+z
1/2+x,1/2-y,1/2+z

loop_
_atom_site_label
_atom_site_fract_x
_atom_site_fract_y
_atom_site_fract_z
_atom_site_U_iso_or_equiv
Si1 0.01260 0.39920 0.03980 0.00030
Si2 0.99770 0.06920 0.04030 0.00030
Al1 0.91270 0.24890 0.22830 0.00270
Al2 0.41330 0.41490 0.22760 0.00270
O1 0.95500 0.23520 0.99380 0.00150
O2 0.25770 0.46950 0.99320 0.00150
O3 0.76630 0.50540 0.00860 0.00150
O4 0.07860 0.38800 0.15160 0.00150
O5 0.00520 0.07900 0.15230 0.00150
O-h6 0.58140 0.27220 0.15640 0.00320
O-h7 0.24420 0.27610 0.29760 0.00320
O-h8 0.24470 0.89140 0.29900 0.00320
O-h9 0.31910 0.58130 0.29740 0.00320
H1 0.47950 0.18480 0.15490 0.01840
H2 0.29570 0.25580 0.36270 0.01410
H3 0.32600 0.94560 0.35150 0.02300
H4 0.28910 0.58130 0.36050 0.01900

loop_
_cod_related_entry_id
_cod_related_entry_database
_cod_related_entry_code
1 AMCSD 0012236
